data_7713701
loop_
_publ_author_name
'Hill, Anthony'
'Kirk, Ryan M.'

_publ_section_title
;
 Free and Coordinated Biarsolyls
;
_journal_name_full 'Dalton Transactions'
_journal_paper_doi 10.1039/D3DT02070C
_journal_year 2023
_chemical_formula_moiety 'C23 H22 As Fe Mo O5, F6 P'
_chemical_formula_sum 'C23 H22 As F6 Fe Mo O5 P'
_chemical_formula_weight 750.08
_chemical_properties_physical Air-sensitive
_space_group_crystal_system monoclinic
_space_group_IT_number 14
_space_group_name_Hall '-P 2yn'
_space_group_name_H-M_alt 'P 1 21/n 1'
_atom_sites_solution_hydrogens geom
_atom_sites_solution_primary dual
_audit_block_doi 10.5517/ccdc.csd.cc2b0ftm
_audit_creation_date 2022-01-29
_audit_creation_method
;
Olex2 1.3
(compiled 2020.11.12 svn.r5f609507 for OlexSys, GUI svn.r6408)
;
_audit_update_record
;
2022-01-29 deposited with the CCDC.	2023-07-31 downloaded from the CCDC.
;
_cell_angle_alpha 90
_cell_angle_beta 100.707(8)
_cell_angle_gamma 90
_cell_formula_units_Z 4
_cell_length_a 13.6104(11)
_cell_length_b 14.7837(7)
_cell_length_c 13.7151(12)
_cell_measurement_reflns_used 4668
_cell_measurement_temperature 150.00(10)
_cell_measurement_theta_max 72.8380
_cell_measurement_theta_min 4.4080
_cell_volume 2711.6(4)
_computing_cell_refinement 'CrysAlisPro 1.171.40.79a (Rigaku OD, 2020)'
_computing_data_collection 'CrysAlisPro 1.171.40.79a (Rigaku OD, 2020)'
_computing_data_reduction 'CrysAlisPro 1.171.40.79a (Rigaku OD, 2020)'
_computing_molecular_graphics 'Olex2 1.3 (Dolomanov et al., 2009)'
_computing_publication_material 'Olex2 1.3 (Dolomanov et al., 2009)'
_computing_structure_refinement 'SHELXL 2018/3 (Sheldrick, 2015)'
_computing_structure_solution 'SHELXT  (Sheldrick, 2015)'
_diffrn_ambient_environment N~2~
_diffrn_ambient_temperature 150.00(10)
_diffrn_detector 'CCD plate'
_diffrn_detector_area_resol_mean 8.1297
_diffrn_detector_type EosS2
_diffrn_measured_fraction_theta_full 0.998
_diffrn_measured_fraction_theta_max 0.977
_diffrn_measurement_details
;
List of Runs (angles in degrees, time in seconds):

  # Type    Start    End  Width  t~exp~   \w     \q     \k     \f   Frames
#--------------------------------------------------------------------------
  1  \w    -98.00 -37.00   1.00   12.00    --  -36.18 -38.00 -90.00   61
  2  \w     29.00  88.00   1.00   12.00    --   36.18-125.00 -30.00   59
  3  \w     39.00  91.00   1.00   12.00    --   36.18  57.00-150.00   52
  4  \w     48.00  89.00   1.00   12.00    --   36.18-125.00-180.00   41
  5  \w    -33.00  54.00   1.00   12.00    --   36.18 -38.00  90.00   87
  6  \w     18.00 104.00   1.00   12.00    --   36.18  19.00 -60.00   86
  7  \w     17.00 105.00   1.00   12.00    --   36.18  38.00  30.00   88
  8  \w      7.00  63.00   1.00   12.00    --   36.18 -99.00  60.00   56
  9  \w     42.00 125.00   1.00   25.00    --  109.99 -45.00-180.00   83
 10  \w     42.00 126.00   1.00   25.00    --  109.99 -45.00  90.00   84
 11  \w     58.00 129.00   1.00   25.00    --  109.99 -77.00-120.00   71
 12  \w     43.00 127.00   1.00   25.00    --  109.99 -45.00 -90.00   84
 13  \w     47.00 109.00   1.00   25.00    --  109.99-111.00-120.00   62
 14  \w     41.00 109.00   1.00   25.00    --  109.99-111.00  60.00   68
 15  \w     43.00 106.00   1.00   25.00    --  109.99 -95.00 120.00   63
 16  \w    111.00 165.00   1.00   25.00    --  109.99  45.00 150.00   54
 17  \w     46.00 126.00   1.00   25.00    --  109.99 -45.00   0.00   80
 18  \w     41.00 178.00   1.00   25.00    --  109.99   0.00 120.00  137
;
_diffrn_measurement_device 'four-circle diffractometer'
_diffrn_measurement_device_type 'SuperNova, Dual, Cu at home/near, EosS2'
_diffrn_measurement_method '\w scans'
_diffrn_orient_matrix_type 'CrysAlisPro convention (1999,Acta A55,543-557)'
_diffrn_orient_matrix_UB_11 -0.0816773000
_diffrn_orient_matrix_UB_12 0.0507882000
_diffrn_orient_matrix_UB_13 0.0421939000
_diffrn_orient_matrix_UB_21 0.0580234000
_diffrn_orient_matrix_UB_22 -0.0161091000
_diffrn_orient_matrix_UB_23 0.1062231000
_diffrn_orient_matrix_UB_31 0.0566214000
_diffrn_orient_matrix_UB_32 0.0895878000
_diffrn_orient_matrix_UB_33 -0.0048010000
_diffrn_radiation_monochromator mirror
_diffrn_radiation_probe x-ray
_diffrn_radiation_type 'Cu K\a'
_diffrn_radiation_wavelength 1.54184
_diffrn_reflns_av_unetI/netI 0.0363
_diffrn_reflns_Laue_measured_fraction_full 0.998
_diffrn_reflns_Laue_measured_fraction_max 0.977
_diffrn_reflns_limit_h_max 16
_diffrn_reflns_limit_h_min -16
_diffrn_reflns_limit_k_max 18
_diffrn_reflns_limit_k_min -18
_diffrn_reflns_limit_l_max 16
_diffrn_reflns_limit_l_min -17
_diffrn_reflns_number 5784
_diffrn_reflns_point_group_measured_fraction_full 0.998
_diffrn_reflns_point_group_measured_fraction_max 0.977
_diffrn_reflns_theta_full 67.684
_diffrn_reflns_theta_max 73.580
_diffrn_reflns_theta_min 4.202
_diffrn_source 'micro-focus sealed X-ray tube'
_diffrn_source_type 'SuperNova (Cu) X-ray Source'
_exptl_absorpt_coefficient_mu 10.674
_exptl_absorpt_correction_T_max 1.00000
_exptl_absorpt_correction_T_min 0.75261
_exptl_absorpt_correction_type multi-scan
_exptl_absorpt_process_details
;
CrysAlisPro 1.171.40.79a (Rigaku Oxford Diffraction, 2020)
Empirical absorption correction using spherical harmonics,
 implemented in SCALE3 ABSPACK scaling algorithm.
;
_exptl_crystal_colour yellow
_exptl_crystal_colour_primary yellow
_exptl_crystal_density_diffrn 1.837
_exptl_crystal_description prism
_exptl_crystal_F_000 1480
_exptl_crystal_recrystallization_method 'Re-crystallisation from solvent: CH2Cl2/Et2O'
_refine_diff_density_max 2.537
_refine_diff_density_min -0.581
_refine_diff_density_rms 0.203
_refine_ls_extinction_method none
_refine_ls_goodness_of_fit_ref 1.034
_refine_ls_hydrogen_treatment constr
_refine_ls_matrix_type full
_refine_ls_number_parameters 349
_refine_ls_number_reflns 5784
_refine_ls_number_restraints 0
_refine_ls_restrained_S_all 1.034
_refine_ls_R_factor_all 0.0996
_refine_ls_R_factor_gt 0.0743
_refine_ls_shift/su_max 0.004
_refine_ls_shift/su_mean 0.001
_refine_ls_structure_factor_coef Fsqd
_refine_ls_weighting_details 'w=1/[\s^2^(Fo^2^)+(0.1458P)^2^] where P=(Fo^2^+2Fc^2^)/3'
_refine_ls_weighting_scheme calc
_refine_ls_wR_factor_gt 0.1961
_refine_ls_wR_factor_ref 0.2143
_reflns_Friedel_coverage 0.000
_reflns_number_gt 4066
_reflns_number_total 5784
_reflns_threshold_expression 'I > 2\s(I)'
_twin_special_details
;
Component 2 rotated by 179.7610\% 
 around [0.70 -0.00 0.72] (reciprocal) or [0.71 -0.00 0.71] (direct)
;
_cod_data_source_file d3dt02070c2.cif
_cod_data_source_block rmk_219_d_scaletwin_twin1_hklf4
_cod_database_code 7713701
_shelx_shelxl_version_number 2018/3
_chemical_oxdiff_formula Mo1Fe1As1P1F6C20H15O3
_shelx_space_group_comment
;
The symmetry employed for this shelxl refinement is uniquely defined
by the following loop, which should always be used as a source of
symmetry information in preference to the above space-group names.
They are only intended as comments.
;
_olex2_refinement_description
;
1. Twinned data refinement
 Scales: 0.47(7)
 0.35(3) 0.18(6)
2. Fixed Uiso
 At 1.2 times of:
  All C(H) groups
 At 1.5 times of:
  All C(H,H,H) groups
3.a Aromatic/amide H refined with riding coordinates:
 C20(H20), C21(H21), C16(H16), C13(H13), C12(H12), C19(H19), C22(H22),
 C14(H14), C23(H23), C15(H15)
3.b Idealised Me refined as rotating group:
 C8(H8a,H8b,H8c), C9(H9a,H9b,H9c), C11(H11a,H11b,H11c), C10(H10a,H10b,H10c)
;
_olex2_submission_special_instructions 'No special instructions were received'
_oxdiff_exptl_absorpt_empirical_details
;
Empirical correction (ABSPACK) includes:
- Absorption correction using spherical harmonics
- Frame scaling
;
_oxdiff_exptl_absorpt_empirical_full_max 1.485
_oxdiff_exptl_absorpt_empirical_full_min 0.613
_oxdiff_twin_integration_method simultaneous
_oxdiff_twin_items 2

loop_
_space_group_symop_operation_xyz
'x, y, z'
'-x+1/2, y+1/2, -z+1/2'
'-x, -y, -z'
'x-1/2, -y-1/2, z-1/2'

loop_
_atom_site_label
_atom_site_type_symbol
_atom_site_fract_x
_atom_site_fract_y
_atom_site_fract_z
_atom_site_U_iso_or_equiv
_atom_site_adp_type
_atom_site_occupancy
_atom_site_site_symmetry_order
_atom_site_calc_flag
_atom_site_refinement_flags_posn
_atom_site_refinement_flags_adp
_atom_site_refinement_flags_occupancy
_atom_site_disorder_assembly
_atom_site_disorder_group
Mo1 Mo 0.17673(8) 0.25351(6) 0.55931(8) 0.0524(3) Uani 1 1 d . . . . .
As1 As 0.05183(9) 0.24001(6) 0.68296(8) 0.0391(3) Uani 1 1 d . . . . .
Fe1 Fe -0.01811(17) 0.09970(10) 0.72457(17) 0.0516(5) Uani 1 1 d . . . . .
P1 P 0.0708(2) 0.2515(2) 0.1618(3) 0.0586(7) Uani 1 1 d . . . . .
F2 F 0.1050(9) 0.1773(6) 0.0899(8) 0.101(3) Uani 1 1 d . . . . .
F1 F 0.1428(7) 0.3240(6) 0.1269(8) 0.096(3) Uani 1 1 d . . . . .
F6 F 0.1553(8) 0.2164(7) 0.2462(7) 0.096(3) Uani 1 1 d . . . . .
C6 C -0.0414(10) 0.3900(7) 0.7245(9) 0.046(3) Uani 1 1 d . . . . .
F3 F -0.0048(8) 0.1816(6) 0.1928(9) 0.093(3) Uani 1 1 d . . . . .
O5 O 0.1510(9) -0.0066(7) 0.6867(9) 0.089(3) Uani 1 1 d . . . . .
O4 O -0.1422(10) 0.0610(8) 0.5288(9) 0.098(4) Uani 1 1 d . . . . .
C4 C 0.1006(9) 0.3105(7) 0.7977(9) 0.050(3) Uani 1 1 d . . . . .
F4 F 0.0415(10) 0.3219(5) 0.2358(9) 0.109(3) Uani 1 1 d . . . . .
C8 C 0.1962(10) 0.2867(10) 0.8696(11) 0.067(4) Uani 1 1 d . . . . .
H8A H 0.181990 0.280077 0.935206 0.101 Uiso 1 1 calc R U . . .
H8B H 0.244460 0.334086 0.869488 0.101 Uiso 1 1 calc R U . . .
H8C H 0.222668 0.230953 0.849497 0.101 Uiso 1 1 calc R U . . .
O3 O 0.3059(8) 0.1387(8) 0.7287(9) 0.084(3) Uani 1 1 d . . . . .
C17 C -0.0906(10) 0.0802(9) 0.5996(11) 0.069(4) Uani 1 1 d . . . . .
F5 F -0.0159(8) 0.2859(8) 0.0768(9) 0.112(4) Uani 1 1 d . . . . .
C7 C -0.0552(8) 0.3242(8) 0.6489(9) 0.049(2) Uani 1 1 d . . . . .
C20 C -0.0056(14) 0.1215(13) 0.8761(11) 0.088(5) Uani 1 1 d . . . . .
H20 H 0.049271 0.147598 0.916950 0.105 Uiso 1 1 calc R U . . .
C9 C 0.0484(15) 0.4474(8) 0.8872(11) 0.078(4) Uani 1 1 d . . . . .
H9A H 0.036373 0.509150 0.866814 0.118 Uiso 1 1 calc R U . . .
H9B H 0.116326 0.440899 0.921239 0.118 Uiso 1 1 calc R U . . .
H9C H 0.003881 0.430676 0.930868 0.118 Uiso 1 1 calc R U . . .
C3 C 0.2553(11) 0.1780(11) 0.6667(12) 0.071(4) Uani 1 1 d . . . . .
C21 C -0.0192(11) 0.0313(10) 0.8578(10) 0.064(3) Uani 1 1 d . . . . .
H21 H 0.024510 -0.014313 0.885041 0.077 Uiso 1 1 calc R U . . .
C16 C 0.2639(14) 0.3834(9) 0.6120(13) 0.078(4) Uani 1 1 d . . . . .
H16 H 0.307042 0.383492 0.673198 0.094 Uiso 1 1 calc R U . . .
C13 C 0.1239(12) 0.3914(9) 0.4913(13) 0.074(4) Uani 1 1 d . . . . .
H13 H 0.058137 0.399763 0.459109 0.089 Uiso 1 1 calc R U . . .
O1 O 0.0018(12) 0.1512(10) 0.4261(10) 0.122(6) Uani 1 1 d . . . . .
C12 C 0.1610(13) 0.4073(8) 0.5923(12) 0.077(5) Uani 1 1 d . . . . .
H12 H 0.124585 0.429478 0.638214 0.093 Uiso 1 1 calc R U . . .
C19 C -0.0893(13) 0.1690(8) 0.8223(11) 0.072(4) Uani 1 1 d . . . . .
H19 H -0.100225 0.231136 0.822089 0.087 Uiso 1 1 calc R U . . .
C18 C 0.0844(11) 0.0367(7) 0.7047(11) 0.066(3) Uani 1 1 d . . . . .
C1 C 0.0635(12) 0.1845(10) 0.4757(12) 0.078(5) Uani 1 1 d . . . . .
C22 C -0.1098(10) 0.0183(9) 0.7912(12) 0.065(3) Uani 1 1 d . . . . .
H22 H -0.136248 -0.036898 0.766498 0.078 Uiso 1 1 calc R U . . .
C11 C -0.1357(9) 0.3162(9) 0.5581(10) 0.063(3) Uani 1 1 d . . . . .
H11A H -0.108235 0.289673 0.505135 0.095 Uiso 1 1 calc R U . . .
H11B H -0.161557 0.375165 0.538542 0.095 Uiso 1 1 calc R U . . .
H11C H -0.188617 0.278573 0.572647 0.095 Uiso 1 1 calc R U . . .
O2 O 0.2851(12) 0.1144(8) 0.4465(12) 0.112(4) Uani 1 1 d . . . . .
C14 C 0.2046(12) 0.3602(10) 0.4459(11) 0.067(4) Uani 1 1 d . . . . .
H14 H 0.201945 0.343789 0.379948 0.080 Uiso 1 1 calc R U . . .
C5 C 0.0296(10) 0.3840(8) 0.7929(11) 0.059(4) Uani 1 1 d . . . . .
C2 C 0.2475(16) 0.1577(11) 0.4888(16) 0.089(5) Uani 1 1 d . . . . .
C10 C -0.1240(11) 0.4601(9) 0.7284(13) 0.074(4) Uani 1 1 d . . . . .
H10A H -0.176033 0.453248 0.671117 0.112 Uiso 1 1 calc R U . . .
H10B H -0.096389 0.519890 0.729089 0.112 Uiso 1 1 calc R U . . .
H10C H -0.151270 0.450953 0.787379 0.112 Uiso 1 1 calc R U . . .
C23 C -0.1526(12) 0.1026(12) 0.7690(13) 0.081(4) Uani 1 1 d . . . . .
H23 H -0.212933 0.113713 0.726311 0.097 Uiso 1 1 calc R U . . .
C15 C 0.2865(13) 0.3599(10) 0.5211(12) 0.069(4) Uani 1 1 d . . . . .
H15 H 0.350629 0.345417 0.511918 0.082 Uiso 1 1 calc R U . . .

loop_
_atom_site_aniso_label
_atom_site_aniso_U_11
_atom_site_aniso_U_22
_atom_site_aniso_U_33
_atom_site_aniso_U_23
_atom_site_aniso_U_13
_atom_site_aniso_U_12
Mo1 0.0562(6) 0.0492(4) 0.0561(6) -0.0019(4) 0.0216(4) -0.0036(4)
As1 0.0381(6) 0.0413(5) 0.0387(6) 0.0015(5) 0.0089(4) 0.0013(5)
Fe1 0.0634(12) 0.0378(8) 0.0566(12) -0.0003(8) 0.0193(9) -0.0033(8)
P1 0.0586(17) 0.0483(13) 0.0647(19) -0.0036(12) 0.0003(13) -0.0061(13)
F2 0.142(10) 0.082(5) 0.081(6) -0.019(5) 0.022(6) -0.012(6)
F1 0.079(6) 0.082(5) 0.122(9) 0.007(5) 0.008(5) -0.035(5)
F6 0.101(7) 0.103(6) 0.068(6) -0.002(5) -0.030(5) 0.031(6)
C6 0.064(7) 0.031(4) 0.045(6) 0.009(4) 0.016(6) 0.014(4)
F3 0.095(7) 0.061(4) 0.122(8) 0.002(5) 0.022(6) -0.016(5)
O5 0.108(8) 0.061(6) 0.106(9) 0.012(6) 0.043(7) 0.029(6)
O4 0.102(9) 0.108(9) 0.071(7) 0.004(6) -0.014(6) -0.034(7)
C4 0.053(6) 0.044(5) 0.051(6) -0.002(4) 0.004(5) -0.011(5)
F4 0.152(10) 0.054(4) 0.123(10) -0.024(5) 0.028(7) 0.014(6)
C8 0.051(7) 0.080(8) 0.062(8) 0.017(7) -0.016(6) -0.005(6)
O3 0.070(6) 0.080(6) 0.100(9) 0.027(6) 0.012(6) 0.022(5)
C17 0.062(8) 0.069(8) 0.074(10) -0.005(7) 0.005(7) -0.031(6)
F5 0.086(7) 0.107(7) 0.124(10) 0.021(7) -0.026(6) -0.005(6)
C7 0.046(6) 0.056(6) 0.050(6) 0.006(5) 0.021(5) -0.006(5)
C20 0.096(12) 0.116(13) 0.052(8) -0.026(8) 0.017(8) -0.023(10)
C9 0.122(13) 0.047(7) 0.069(9) -0.022(6) 0.025(9) -0.001(7)
C3 0.067(8) 0.083(9) 0.072(9) -0.002(7) 0.039(8) -0.013(7)
C21 0.074(9) 0.068(8) 0.053(7) 0.010(6) 0.022(7) 0.006(6)
C16 0.097(12) 0.063(7) 0.081(10) 0.003(7) 0.029(9) -0.028(8)
C13 0.074(9) 0.064(7) 0.094(11) 0.023(7) 0.038(8) -0.006(7)
O1 0.154(13) 0.138(11) 0.079(8) -0.039(8) 0.035(9) -0.073(11)
C12 0.113(13) 0.055(6) 0.084(10) -0.003(6) 0.069(10) -0.021(7)
C19 0.110(12) 0.050(6) 0.073(9) -0.001(6) 0.060(8) 0.004(7)
C18 0.082(9) 0.038(5) 0.081(9) 0.004(5) 0.024(7) 0.012(5)
C1 0.085(10) 0.073(8) 0.071(9) -0.028(7) 0.005(8) -0.035(8)
C22 0.053(7) 0.056(7) 0.087(10) 0.001(6) 0.016(7) -0.012(5)
C11 0.049(7) 0.078(8) 0.055(7) 0.016(6) -0.010(6) -0.002(6)
O2 0.134(12) 0.086(7) 0.132(13) -0.020(8) 0.067(9) 0.017(8)
C14 0.074(9) 0.076(9) 0.051(8) 0.018(7) 0.012(8) 0.002(7)
C5 0.052(7) 0.055(6) 0.075(10) -0.044(7) 0.027(7) -0.012(5)
C2 0.089(11) 0.082(9) 0.110(14) -0.045(11) 0.053(10) -0.010(9)
C10 0.074(9) 0.051(7) 0.100(12) 0.001(7) 0.021(8) 0.025(6)
C23 0.057(8) 0.111(12) 0.076(10) 0.006(9) 0.015(7) -0.014(8)
C15 0.077(10) 0.071(8) 0.070(9) 0.001(7) 0.043(8) -0.019(7)

loop_
_atom_type_symbol
_atom_type_description
_atom_type_scat_dispersion_real
_atom_type_scat_dispersion_imag
_atom_type_scat_source
C C 0.0181 0.0091 'International Tables Vol C Tables 4.2.6.8 and 6.1.1.4'
H H 0.0000 0.0000 'International Tables Vol C Tables 4.2.6.8 and 6.1.1.4'
As As -0.9300 1.0051 'International Tables Vol C Tables 4.2.6.8 and 6.1.1.4'
F F 0.0727 0.0534 'International Tables Vol C Tables 4.2.6.8 and 6.1.1.4'
Fe Fe -1.1336 3.1974 'International Tables Vol C Tables 4.2.6.8 and 6.1.1.4'
Mo Mo -0.0483 2.7339 'International Tables Vol C Tables 4.2.6.8 and 6.1.1.4'
O O 0.0492 0.0322 'International Tables Vol C Tables 4.2.6.8 and 6.1.1.4'
P P 0.2955 0.4335 'International Tables Vol C Tables 4.2.6.8 and 6.1.1.4'

loop_
_citation_id
_citation_doi
_citation_year
1 10.1039/D3DT01364B 2023

loop_
_geom_angle_atom_site_label_1
_geom_angle_atom_site_label_2
_geom_angle_atom_site_label_3
_geom_angle
_geom_angle_site_symmetry_1
_geom_angle_site_symmetry_3
_geom_angle_publ_flag
C3 Mo1 As1 78.6(4) . . ?
C3 Mo1 C16 93.5(6) . . ?
C3 Mo1 C13 151.7(7) . . ?
C3 Mo1 C12 117.3(6) . . ?
C3 Mo1 C1 112.6(6) . . ?
C3 Mo1 C14 138.8(6) . . ?
C3 Mo1 C2 74.2(8) . . ?
C3 Mo1 C15 105.7(6) . . ?
C16 Mo1 As1 102.6(4) . . ?
C16 Mo1 C12 35.7(6) . . ?
C13 Mo1 As1 98.0(4) . . ?
C13 Mo1 C16 59.5(6) . . ?
C13 Mo1 C12 35.2(6) . . ?
C12 Mo1 As1 81.6(3) . . ?
C1 Mo1 As1 79.1(5) . . ?
C1 Mo1 C16 153.5(7) . . ?
C1 Mo1 C13 94.0(7) . . ?
C1 Mo1 C12 121.0(7) . . ?
C1 Mo1 C14 99.6(6) . . ?
C1 Mo1 C2 76.0(8) . . ?
C1 Mo1 C15 132.6(7) . . ?
C14 Mo1 As1 134.4(4) . . ?
C14 Mo1 C16 60.0(6) . . ?
C14 Mo1 C13 36.4(5) . . ?
C14 Mo1 C12 59.7(5) . . ?
C2 Mo1 As1 132.0(5) . . ?
C2 Mo1 C16 117.6(7) . . ?
C2 Mo1 C13 124.0(7) . . ?
C2 Mo1 C12 146.2(5) . . ?
C2 Mo1 C14 90.2(7) . . ?
C2 Mo1 C15 89.0(6) . . ?
C15 Mo1 As1 136.6(4) . . ?
C15 Mo1 C16 35.0(5) . . ?
C15 Mo1 C13 57.8(6) . . ?
C15 Mo1 C12 57.6(5) . . ?
C15 Mo1 C14 34.7(5) . . ?
Fe1 As1 Mo1 123.64(6) . . ?
C4 As1 Mo1 109.0(4) . . ?
C4 As1 Fe1 111.7(4) . . ?
C4 As1 C7 88.8(5) . . ?
C7 As1 Mo1 110.4(3) . . ?
C7 As1 Fe1 107.7(3) . . ?
C17 Fe1 As1 94.7(4) . . ?
C17 Fe1 C20 152.7(7) . . ?
C17 Fe1 C21 130.6(6) . . ?
C17 Fe1 C19 116.6(7) . . ?
C17 Fe1 C22 93.3(6) . . ?
C17 Fe1 C23 85.7(7) . . ?
C20 Fe1 As1 98.1(5) . . ?
C20 Fe1 C21 38.2(6) . . ?
C21 Fe1 As1 134.0(4) . . ?
C19 Fe1 As1 88.8(3) . . ?
C19 Fe1 C20 40.2(7) . . ?
C19 Fe1 C21 66.0(5) . . ?
C18 Fe1 As1 93.5(4) . . ?
C18 Fe1 C17 94.4(7) . . ?
C18 Fe1 C20 108.7(8) . . ?
C18 Fe1 C21 90.8(6) . . ?
C18 Fe1 C19 148.6(7) . . ?
C18 Fe1 C22 109.0(6) . . ?
C18 Fe1 C23 148.2(7) . . ?
C22 Fe1 As1 155.5(4) . . ?
C22 Fe1 C20 65.9(6) . . ?
C22 Fe1 C21 39.5(6) . . ?
C22 Fe1 C19 66.9(5) . . ?
C23 Fe1 As1 118.2(5) . . ?
C23 Fe1 C20 66.9(7) . . ?
C23 Fe1 C21 66.1(6) . . ?
C23 Fe1 C19 40.4(6) . . ?
C23 Fe1 C22 39.5(6) . . ?
F1 P1 F2 90.6(6) . . ?
F6 P1 F2 88.3(6) . . ?
F6 P1 F1 92.2(6) . . ?
F6 P1 F3 90.6(7) . . ?
F6 P1 F5 179.1(7) . . ?
F3 P1 F2 89.7(6) . . ?
F3 P1 F1 177.2(6) . . ?
F3 P1 F5 88.5(6) . . ?
F4 P1 F2 177.2(7) . . ?
F4 P1 F1 89.6(6) . . ?
F4 P1 F6 89.0(6) . . ?
F4 P1 F3 90.2(6) . . ?
F4 P1 F5 91.1(7) . . ?
F5 P1 F2 91.7(7) . . ?
F5 P1 F1 88.7(6) . . ?
C7 C6 C10 119.5(12) . . ?
C5 C6 C7 119.6(11) . . ?
C5 C6 C10 120.2(12) . . ?
C8 C4 As1 122.3(9) . . ?
C5 C4 As1 104.3(8) . . ?
C5 C4 C8 133.4(11) . . ?
C4 C8 H8A 109.5 . . ?
C4 C8 H8B 109.5 . . ?
C4 C8 H8C 109.5 . . ?
H8A C8 H8B 109.5 . . ?
H8A C8 H8C 109.5 . . ?
H8B C8 H8C 109.5 . . ?
O4 C17 Fe1 171.1(13) . . ?
C6 C7 As1 106.2(8) . . ?
C6 C7 C11 129.9(11) . . ?
C11 C7 As1 123.9(9) . . ?
Fe1 C20 H20 125.0 . . ?
C21 C20 Fe1 71.4(8) . . ?
C21 C20 H20 125.7 . . ?
C21 C20 C19 108.6(14) . . ?
C19 C20 Fe1 69.4(8) . . ?
C19 C20 H20 125.7 . . ?
H9A C9 H9B 109.5 . . ?
H9A C9 H9C 109.5 . . ?
H9B C9 H9C 109.5 . . ?
C5 C9 H9A 109.5 . . ?
C5 C9 H9B 109.5 . . ?
C5 C9 H9C 109.5 . . ?
O3 C3 Mo1 175.2(13) . . ?
Fe1 C21 H21 126.4 . . ?
C20 C21 Fe1 70.4(9) . . ?
C20 C21 H21 125.5 . . ?
C20 C21 C22 109.0(14) . . ?
C22 C21 Fe1 69.3(8) . . ?
C22 C21 H21 125.5 . . ?
Mo1 C16 H16 119.1 . . ?
C12 C16 Mo1 73.4(8) . . ?
C12 C16 H16 127.3 . . ?
C15 C16 Mo1 72.3(8) . . ?
C15 C16 H16 127.3 . . ?
C15 C16 C12 105.5(16) . . ?
Mo1 C13 H13 120.7 . . ?
C12 C13 Mo1 73.7(8) . . ?
C12 C13 H13 125.7 . . ?
C12 C13 C14 108.6(15) . . ?
C14 C13 Mo1 71.6(8) . . ?
C14 C13 H13 125.7 . . ?
Mo1 C12 H12 123.7 . . ?
C16 C12 Mo1 70.9(8) . . ?
C16 C12 H12 126.1 . . ?
C13 C12 Mo1 71.0(7) . . ?
C13 C12 C16 107.9(12) . . ?
C13 C12 H12 126.1 . . ?
Fe1 C19 H19 125.6 . . ?
C20 C19 Fe1 70.4(8) . . ?
C20 C19 H19 127.0 . . ?
C23 C19 Fe1 68.6(8) . . ?
C23 C19 C20 106.1(13) . . ?
C23 C19 H19 127.0 . . ?
O5 C18 Fe1 176.8(14) . . ?
O1 C1 Mo1 175.6(17) . . ?
Fe1 C22 H22 125.1 . . ?
C21 C22 Fe1 71.2(7) . . ?
C21 C22 H22 126.2 . . ?
C23 C22 Fe1 69.1(8) . . ?
C23 C22 C21 107.6(13) . . ?
C23 C22 H22 126.2 . . ?
C7 C11 H11A 109.5 . . ?
C7 C11 H11B 109.5 . . ?
C7 C11 H11C 109.5 . . ?
H11A C11 H11B 109.5 . . ?
H11A C11 H11C 109.5 . . ?
H11B C11 H11C 109.5 . . ?
Mo1 C14 H14 119.9 . . ?
C13 C14 Mo1 72.0(8) . . ?
C13 C14 H14 127.6 . . ?
C15 C14 Mo1 72.6(8) . . ?
C15 C14 C13 104.7(15) . . ?
C15 C14 H14 127.6 . . ?
C6 C5 C4 121.2(11) . . ?
C6 C5 C9 124.8(13) . . ?
C4 C5 C9 113.8(13) . . ?
O2 C2 Mo1 173.2(18) . . ?
C6 C10 H10A 109.5 . . ?
C6 C10 H10B 109.5 . . ?
C6 C10 H10C 109.5 . . ?
H10A C10 H10B 109.5 . . ?
H10A C10 H10C 109.5 . . ?
H10B C10 H10C 109.5 . . ?
Fe1 C23 H23 123.5 . . ?
C19 C23 Fe1 71.0(8) . . ?
C19 C23 H23 125.7 . . ?
C22 C23 Fe1 71.4(9) . . ?
C22 C23 C19 108.6(14) . . ?
C22 C23 H23 125.7 . . ?
Mo1 C15 H15 122.7 . . ?
C16 C15 Mo1 72.7(7) . . ?
C16 C15 H15 123.4 . . ?
C14 C15 Mo1 72.6(9) . . ?
C14 C15 C16 113.1(16) . . ?
C14 C15 H15 123.4 . . ?

loop_
_geom_bond_atom_site_label_1
_geom_bond_atom_site_label_2
_geom_bond_distance
_geom_bond_site_symmetry_2
_geom_bond_publ_flag
Mo1 As1 2.6224(12) . ?
Mo1 C3 1.994(18) . ?
Mo1 C16 2.302(14) . ?
Mo1 C13 2.301(14) . ?
Mo1 C12 2.336(12) . ?
Mo1 C1 2.018(13) . ?
Mo1 C14 2.296(13) . ?
Mo1 C2 2.053(13) . ?
Mo1 C15 2.296(13) . ?
As1 Fe1 2.3951(19) . ?
As1 C4 1.901(11) . ?
As1 C7 1.907(12) . ?
Fe1 C17 1.835(15) . ?
Fe1 C20 2.079(15) . ?
Fe1 C21 2.091(13) . ?
Fe1 C19 2.066(11) . ?
Fe1 C18 1.741(13) . ?
Fe1 C22 2.065(13) . ?
Fe1 C23 2.035(16) . ?
P1 F2 1.601(11) . ?
P1 F1 1.585(9) . ?
P1 F6 1.561(8) . ?
P1 F3 1.572(9) . ?
P1 F4 1.556(9) . ?
P1 F5 1.580(10) . ?
C6 C7 1.409(16) . ?
C6 C5 1.219(19) . ?
C6 C10 1.538(15) . ?
O5 C18 1.173(16) . ?
O4 C17 1.124(17) . ?
C4 C8 1.521(16) . ?
C4 C5 1.446(18) . ?
C8 H8A 0.9600 . ?
C8 H8B 0.9600 . ?
C8 H8C 0.9600 . ?
O3 C3 1.147(18) . ?
C7 C11 1.502(16) . ?
C20 H20 0.9300 . ?
C20 C21 1.36(2) . ?
C20 C19 1.42(2) . ?
C9 H9A 0.9600 . ?
C9 H9B 0.9600 . ?
C9 H9C 0.9600 . ?
C9 C5 1.579(16) . ?
C21 H21 0.9300 . ?
C21 C22 1.41(2) . ?
C16 H16 0.9300 . ?
C16 C12 1.42(2) . ?
C16 C15 1.38(2) . ?
C13 H13 0.9300 . ?
C13 C12 1.40(2) . ?
C13 C14 1.44(2) . ?
O1 C1 1.094(17) . ?
C12 H12 0.9300 . ?
C19 H19 0.9300 . ?
C19 C23 1.42(2) . ?
C22 H22 0.9300 . ?
C22 C23 1.39(2) . ?
C11 H11A 0.9600 . ?
C11 H11B 0.9600 . ?
C11 H11C 0.9600 . ?
O2 C2 1.058(16) . ?
C14 H14 0.9300 . ?
C14 C15 1.371(19) . ?
C10 H10A 0.9600 . ?
C10 H10B 0.9600 . ?
C10 H10C 0.9600 . ?
C23 H23 0.9300 . ?
C15 H15 0.9300 . ?

loop_
_geom_torsion_atom_site_label_1
_geom_torsion_atom_site_label_2
_geom_torsion_atom_site_label_3
_geom_torsion_atom_site_label_4
_geom_torsion
_geom_torsion_site_symmetry_1
_geom_torsion_site_symmetry_2
_geom_torsion_site_symmetry_3
_geom_torsion_site_symmetry_4
_geom_torsion_publ_flag
Mo1 C16 C12 C13 -61.8(9) . . . . ?
Mo1 C16 C15 C14 61.8(12) . . . . ?
Mo1 C13 C12 C16 61.6(9) . . . . ?
Mo1 C13 C14 C15 -65.8(11) . . . . ?
Mo1 C14 C15 C16 -61.9(11) . . . . ?
As1 C4 C5 C6 -0.6(17) . . . . ?
As1 C4 C5 C9 174.2(10) . . . . ?
Fe1 C20 C21 C22 -58.6(11) . . . . ?
Fe1 C20 C19 C23 59.7(10) . . . . ?
Fe1 C21 C22 C23 -59.8(11) . . . . ?
Fe1 C19 C23 C22 61.8(11) . . . . ?
Fe1 C22 C23 C19 -61.6(10) . . . . ?
C8 C4 C5 C6 177.6(14) . . . . ?
C8 C4 C5 C9 -8(2) . . . . ?
C7 C6 C5 C4 0(2) . . . . ?
C7 C6 C5 C9 -174.0(12) . . . . ?
C20 C21 C22 Fe1 59.4(11) . . . . ?
C20 C21 C22 C23 -0.4(18) . . . . ?
C20 C19 C23 Fe1 -60.8(10) . . . . ?
C20 C19 C23 C22 1.0(17) . . . . ?
C21 C20 C19 Fe1 -60.9(10) . . . . ?
C21 C20 C19 C23 -1.3(17) . . . . ?
C21 C22 C23 Fe1 61.1(10) . . . . ?
C21 C22 C23 C19 -0.4(18) . . . . ?
C13 C14 C15 Mo1 65.3(9) . . . . ?
C13 C14 C15 C16 3.5(18) . . . . ?
C12 C16 C15 Mo1 -66.5(9) . . . . ?
C12 C16 C15 C14 -4.7(17) . . . . ?
C12 C13 C14 Mo1 65.0(9) . . . . ?
C12 C13 C14 C15 -0.8(16) . . . . ?
C19 C20 C21 Fe1 59.7(10) . . . . ?
C19 C20 C21 C22 1.1(17) . . . . ?
C14 C13 C12 Mo1 -63.6(9) . . . . ?
C14 C13 C12 C16 -1.9(14) . . . . ?
C5 C6 C7 As1 0.3(15) . . . . ?
C5 C6 C7 C11 179.8(13) . . . . ?
C10 C6 C7 As1 -170.6(9) . . . . ?
C10 C6 C7 C11 8.9(18) . . . . ?
C10 C6 C5 C4 171.0(11) . . . . ?
C10 C6 C5 C9 -3(2) . . . . ?
C15 C16 C12 Mo1 65.7(9) . . . . ?
C15 C16 C12 C13 3.9(14) . . . . ?

loop_
_twin_individual_id
_twin_individual_mass_fraction_refined
1 0.47(7)
2 0.35(3)
3 0.18(6)
